data_1507359
loop_
_publ_author_name
'Barboiu, Mihail'
'Vaughan, Gavin'
'van der Lee, Arie'

_publ_section_title
;
 Self-organized heteroditopic macrocyclic superstructures.
;
_journal_issue 17
_journal_name_full 'Organic letters'
_journal_page_first 3073
_journal_page_last 3076
_journal_paper_doi 10.1021/ol035096r
_journal_volume 5
_journal_year 2003
_chemical_formula_moiety 'C23 H25 N4 NA1 O9 '
_chemical_formula_sum 'C23 H25 N4 Na O9'
_chemical_formula_weight 524.46
_chemical_name_common ?
_chemical_name_systematic
;
1-(6,7,9,10,12,13,15,16-Octahydro-5,8,11,14,17-pentaoxa-benzocyclopentadecen
-2-yl)-3-phenyl-urea sodium nitrate complex
;
_space_group_IT_number 2
_symmetry_cell_setting triclinic
_symmetry_space_group_name_Hall '-P 1'
_symmetry_space_group_name_H-M 'P -1'
_atom_sites_solution_hydrogens geom
_atom_sites_solution_primary direct
_cell_angle_alpha 101.248(4)
_cell_angle_beta 95.301(3)
_cell_angle_gamma 98.076(3)
_cell_formula_units_Z 2
_cell_length_a 8.7388(5)
_cell_length_b 11.2448(5)
_cell_length_c 15.3176(12)
_cell_measurement_temperature 120
_cell_volume 1450.48(16)
_diffrn_ambient_temperature 120
_diffrn_measured_fraction_theta_max 0.893
_diffrn_radiation_source synchrotron
_diffrn_radiation_type 'X  \a'
_diffrn_radiation_wavelength 0.50606
_diffrn_reflns_av_R_equivalents 0.1000
_diffrn_reflns_limit_h_max 12
_diffrn_reflns_limit_h_min -12
_diffrn_reflns_limit_k_max 15
_diffrn_reflns_limit_k_min -15
_diffrn_reflns_limit_l_max 21
_diffrn_reflns_limit_l_min -21
_diffrn_reflns_number 17603
_diffrn_reflns_theta_max 20.84
_diffrn_reflns_theta_min 1.33
_exptl_absorpt_coefficient_mu 0.106
_exptl_absorpt_correction_T_max 0.990
_exptl_absorpt_correction_T_min 0.970
_exptl_absorpt_correction_type multi-scan
_exptl_crystal_colour white
_exptl_crystal_density_diffrn 1.201
_exptl_crystal_density_method 'Not Measured'
_exptl_crystal_description prism
_exptl_crystal_F_000 548
_exptl_crystal_preparation ' in I_isopropylether/acetonitrile'
_exptl_crystal_size_max 0.400
_exptl_crystal_size_mid 0.150
_exptl_crystal_size_min 0.100
_refine_diff_density_max 0.640
_refine_diff_density_min -0.780
_refine_ls_abs_structure_Flack none
_refine_ls_extinction_coef 933(53)
_refine_ls_extinction_method 'larson 1970 cryst'
_refine_ls_goodness_of_fit_ref 1.600
_refine_ls_hydrogen_treatment noref
_refine_ls_matrix_type full
_refine_ls_number_parameters 335
_refine_ls_number_reflns 5925
_refine_ls_R_factor_all 0.0866
_refine_ls_R_factor_gt 0.0728
_refine_ls_shift/su_max 0.001
_refine_ls_structure_factor_coef Fsqd
_refine_ls_weighting_details
;
 Method= Tukey and Prince
 W = [weight] * [1-(deltaF/6*sigmaF)^2]^2
;
_refine_ls_weighting_scheme calc
_refine_ls_wR_factor_all 0.0723
_refine_ls_wR_factor_gt 0.0696
_reflns_number_gt 5925
_reflns_number_total 7546
_reflns_threshold_expression >2.00\s(i)
_cod_data_source_file ol035096rsi20030616_115059.cif
_cod_data_source_block 1
_cod_depositor_comments
;
 Changing the _atom_type_symbol data item values to match the ones in
 related data items (e. g. _atom_site_label).

 Antanas Vaitkus,
 2017-01-06

The following automatic conversions were performed:

'_symmetry_cell_setting' value 'Triclinic' changed to 'triclinic'
according to /home/saulius/struct/CIF-dictionaries/cif_core.dic
dictionary named 'cif_core.dic' version 2.4.1 from
2010-06-29.

'_atom_sites_solution_hydrogens' value 'geom ' changed
to 'geom' according to
/home/saulius/struct/CIF-dictionaries/cif_core.dic dictionary named
'cif_core.dic' version 2.4.1 from
2010-06-29.

'_atom_sites_solution_primary' value 'direct ' changed
to 'direct' according to
/home/saulius/struct/CIF-dictionaries/cif_core.dic dictionary named
'cif_core.dic' version 2.4.1 from
2010-06-29.

'_exptl_absorpt_correction_type' value 'multi-scan '
changed to 'multi-scan' according to
/home/saulius/struct/CIF-dictionaries/cif_core.dic dictionary named
'cif_core.dic' version 2.4.1 from
2010-06-29.

'_refine_ls_hydrogen_treatment' value 'noref ' changed
to 'noref' according to
/home/saulius/struct/CIF-dictionaries/cif_core.dic dictionary named
'cif_core.dic' version 2.4.1 from
2010-06-29.

'_refine_ls_weighting_scheme' value 'calc ' changed to
'calc' according to
/home/saulius/struct/CIF-dictionaries/cif_core.dic dictionary named
'cif_core.dic' version 2.4.1 from 2010-06-29.

Automatic conversion script
Id: cif_fix_values 1715 2011-07-08 13:25:40Z adriana 
;
_cod_original_formula_sum 'C23 H25 N4 Na1 O9 '
_cod_database_code 1507359

loop_
_symmetry_equiv_pos_as_xyz
x,y,z
-x,-y,-z

loop_
_atom_site_aniso_label
_atom_site_aniso_U_11
_atom_site_aniso_U_22
_atom_site_aniso_U_33
_atom_site_aniso_U_23
_atom_site_aniso_U_13
_atom_site_aniso_U_12
Na1 0.0188(2) 0.0179(2) 0.0268(2) 0.0073(1) 0.0043(1) 0.0006(1)
O2 0.0213(2) 0.0146(3) 0.0256(3) 0.0072(2) 0.0043(2) 0.0013(2)
O5 0.0216(2) 0.0237(3) 0.0268(3) 0.0074(2) 0.0009(2) 0.0058(2)
O8 0.0225(2) 0.0225(3) 0.0273(3) 0.0053(2) 0.0056(2) 0.0035(2)
O11 0.0270(2) 0.0165(3) 0.0258(2) 0.0063(2) 0.0126(2) 0.0025(2)
O14 0.0224(2) 0.0131(2) 0.0210(2) 0.0058(2) 0.0010(2) 0.0002(2)
O26 0.0559(4) 0.0184(3) 0.0413(4) 0.0133(3) 0.0281(3) 0.0089(3)
O56 0.0344(3) 0.0297(4) 0.0320(3) 0.0168(2) 0.0087(2) 0.0011(3)
O58 0.0399(4) 0.0261(3) 0.0324(3) 0.0091(2) -0.0065(3) -0.0114(3)
O59 0.0333(3) 0.0313(3) 0.0244(3) 0.0058(2) 0.0041(2) -0.0109(2)
N23 0.0250(3) 0.0160(3) 0.0240(3) 0.0084(2) 0.0102(2) 0.0025(2)
N27 0.0283(3) 0.0160(3) 0.0221(3) 0.0057(2) 0.0074(2) 0.0042(2)
N57 0.0205(2) 0.0161(3) 0.0268(3) 0.0085(2) 0.0014(2) 0.0022(2)
C3 0.0233(3) 0.0158(3) 0.0279(3) 0.0070(2) 0.0021(2) 0.0054(3)
C4 0.0237(3) 0.0209(4) 0.0278(3) 0.0054(2) -0.0002(2) 0.0084(3)
C6 0.0222(3) 0.0288(4) 0.0265(3) 0.0060(3) 0.0063(2) 0.0054(3)
C7 0.0299(3) 0.0259(4) 0.0224(3) 0.0050(2) 0.0053(2) 0.0076(3)
C9 0.0265(3) 0.0213(4) 0.0337(4) 0.0044(3) 0.0148(3) -0.0020(3)
C10 0.0300(4) 0.0177(4) 0.0296(3) 0.0076(2) 0.0174(3) -0.0003(3)
C12 0.0185(3) 0.0144(3) 0.0217(3) 0.0046(2) 0.0060(2) 0.0015(2)
C13 0.0162(2) 0.0138(3) 0.0210(3) 0.0064(2) 0.0034(2) 0.0020(2)
C15 0.0236(3) 0.0149(3) 0.0201(3) 0.0078(2) 0.0023(2) 0.0002(2)
C16 0.0217(3) 0.0145(3) 0.0247(3) 0.0083(2) 0.0045(2) 0.0008(2)
C21 0.0154(2) 0.0145(3) 0.0205(3) 0.0063(2) 0.0029(2) 0.0003(2)
C22 0.0160(3) 0.0151(3) 0.0222(3) 0.0072(2) 0.0049(2) 0.0013(2)
C24 0.0212(3) 0.0164(4) 0.0263(3) 0.0064(2) 0.0084(2) 0.0026(2)
C28 0.0173(2) 0.0149(3) 0.0256(3) 0.0061(2) 0.0061(2) 0.0043(2)
C29 0.0195(3) 0.0198(4) 0.0248(3) 0.0068(2) 0.0032(2) 0.0042(2)
C30 0.0219(3) 0.0202(4) 0.0327(3) 0.0089(3) 0.0056(2) 0.0093(2)
C31 0.0288(3) 0.0237(4) 0.0329(4) 0.0050(3) 0.0108(3) 0.0115(3)
C32 0.0300(3) 0.0252(4) 0.0263(3) 0.0042(3) 0.0118(3) 0.0101(3)
C33 0.0260(3) 0.0217(4) 0.0235(3) 0.0071(2) 0.0076(2) 0.0062(3)
C39 0.0270(3) 0.0127(3) 0.0266(3) 0.0083(2) 0.0115(2) 0.0031(2)
C40 0.0267(3) 0.0155(4) 0.0283(3) 0.0095(3) 0.0132(2) 0.0015(3)
N60 0.0633(6) 0.0496(7) 0.0651(7) 0.0177(6) 0.0132(6) 0.0179(6)
C61 0.0471(5) 0.0271(5) 0.0364(4) 0.0060(3) 0.0101(4) 0.0020(4)
C62 0.0416(5) 0.0424(7) 0.0529(6) -0.0045(5) -0.0030(4) 0.0026(4)

loop_
_atom_site_label
_atom_site_type_symbol
_atom_site_thermal_displace_type
_atom_site_fract_x
_atom_site_fract_y
_atom_site_fract_z
_atom_site_occupancy
_atom_site_U_iso_or_equiv
Na1 Na Uani 0.23378(3) 0.10164(3) 0.23252(2) 1.000 0.0210(1)
O2 O Uani 0.10868(6) 0.18337(5) 0.10344(3) 1.000 0.0202(2)
O5 O Uani 0.04641(6) 0.24566(6) 0.28668(4) 1.000 0.0237(2)
O8 O Uani 0.10071(7) 0.03111(6) 0.35889(4) 1.000 0.0240(2)
O11 O Uani 0.12552(6) -0.12197(5) 0.18699(4) 1.000 0.0223(1)
O14 O Uani 0.29185(6) -0.00773(5) 0.07224(4) 1.000 0.0189(1)
O26 O Uani 0.30620(10) -0.62364(6) -0.09375(5) 1.000 0.0359(2)
O56 O Uani 0.43290(8) 0.23668(7) 0.37013(4) 1.000 0.0307(2)
O58 O Uani 0.61244(8) 0.39264(7) 0.34776(4) 1.000 0.0348(2)
O59 O Uani 0.47306(8) 0.25285(6) 0.22877(4) 1.000 0.0312(2)
N23 N Uani 0.36671(7) -0.41512(6) -0.11304(4) 1.000 0.0207(2)
N27 N Uani 0.40028(8) -0.58252(6) -0.22961(4) 1.000 0.0216(2)
N57 N Uani 0.50699(7) 0.29496(6) 0.31664(4) 1.000 0.0208(2)
C3 C Uani 0.07849(8) 0.30991(7) 0.14195(5) 1.000 0.0218(2)
C4 C Uani -0.03459(9) 0.29707(7) 0.21555(5) 1.000 0.0238(2)
C6 C Uani -0.06017(9) 0.20342(8) 0.34946(5) 1.000 0.0255(2)
C7 C Uani 0.03310(10) 0.13365(8) 0.41172(5) 1.000 0.0256(2)
C9 C Uani -0.01710(10) -0.08094(8) 0.31942(6) 1.000 0.0272(2)
C10 C Uani 0.06407(9) -0.17897(7) 0.26063(5) 1.000 0.0249(2)
C12 C Uani 0.18665(7) -0.20122(7) 0.11760(4) 1.000 0.0180(2)
C13 C Uani 0.26960(7) -0.14038(6) 0.05463(4) 1.000 0.0166(2)
C15 C Uani 0.23490(7) 0.04635(7) -0.00614(4) 1.000 0.0193(2)
C16 C Uani 0.21459(7) 0.18286(7) 0.03176(4) 1.000 0.0198(2)
C21 C Uani 0.33159(7) -0.21336(7) -0.01986(4) 1.000 0.0166(2)
C22 C Uani 0.31101(7) -0.34795(6) -0.03271(4) 1.000 0.0173(2)
C24 C Uani 0.35354(8) -0.54673(8) -0.14115(5) 1.000 0.0207(2)
C28 C Uani 0.40800(7) -0.71004(7) -0.27403(5) 1.000 0.0186(2)
C29 C Uani 0.44017(8) -0.80463(7) -0.22340(5) 1.000 0.0210(2)
C30 C Uani 0.45105(9) -0.92821(8) -0.27235(6) 1.000 0.0238(2)
C31 C Uani 0.43110(10) -0.95879(8) -0.37013(6) 1.000 0.0274(2)
C32 C Uani 0.40125(9) -0.86466(8) -0.42011(5) 1.000 0.0263(2)
C33 C Uani 0.38933(9) -0.74076(7) -0.37268(5) 1.000 0.0229(2)
C39 C Uani 0.23463(8) -0.40808(7) 0.03207(5) 1.000 0.0210(2)
C40 C Uani 0.17288(9) -0.33442(7) 0.10652(5) 1.000 0.0224(2)
N60 N Uani -0.01257(16) 0.61104(13) 0.40395(9) 1.000 0.0574(4)
C61 C Uani 0.10794(12) 0.57305(9) 0.41244(7) 1.000 0.0370(3)
C62 C Uani 0.26054(14) 0.52322(12) 0.42420(10) 1.000 0.0486(3)
H17 H Uiso 0.31890 0.23270 0.05780 1.000 0.0271
H18 H Uiso 0.16910 0.21880 -0.01770 1.000 0.0271
H19 H Uiso 0.31180 0.04360 -0.05100 1.000 0.0249
H20 H Uiso 0.13190 -0.00270 -0.03690 1.000 0.0249
H25 H Uiso 0.39680 -0.38470 -0.15350 1.000 0.0500
H34 H Uiso 0.39110 -0.88330 -0.48560 1.000 0.0500
H35 H Uiso 0.44100 -1.04330 -0.40150 1.000 0.0358
H36 H Uiso 0.47230 -0.99120 -0.23880 1.000 0.0331
H37 H Uiso 0.45630 -0.78640 -0.15630 1.000 0.0275
H38 H Uiso 0.38610 -0.53390 -0.26940 1.000 0.0500
H41 H Uiso 0.11640 -0.37470 0.15560 1.000 0.0500
H42 H Uiso 0.22250 -0.50420 0.02100 1.000 0.0500
H43 H Uiso 0.38290 -0.17830 -0.06650 1.000 0.0500
H44 H Uiso 0.15170 -0.19970 0.29890 1.000 0.0350
H45 H Uiso -0.01260 -0.25560 0.23470 1.000 0.0350
H46 H Uiso -0.06530 -0.11490 0.36770 1.000 0.0334
H47 H Uiso -0.10300 -0.05690 0.27990 1.000 0.0334
H48 H Uiso -0.03860 0.09910 0.45100 1.000 0.0332
H49 H Uiso 0.12000 0.19470 0.45030 1.000 0.0332
H50 H Uiso -0.09440 0.27640 0.38860 1.000 0.0328
H51 H Uiso -0.15490 0.14720 0.31620 1.000 0.0328
H52 H Uiso -0.05740 0.38250 0.24360 1.000 0.0316
H53 H Uiso -0.13500 0.24420 0.18920 1.000 0.0316
H54 H Uiso 0.17860 0.36400 0.16960 1.000 0.0301
H55 H Uiso 0.02840 0.34540 0.09360 1.000 0.0301

loop_
_atom_type_symbol
_atom_type_scat_dispersion_real
_atom_type_scat_dispersion_imag
_atom_type_scat_Cromer_Mann_a1
_atom_type_scat_Cromer_Mann_b1
_atom_type_scat_Cromer_Mann_a2
_atom_type_scat_Cromer_Mann_b2
_atom_type_scat_Cromer_Mann_a3
_atom_type_scat_Cromer_Mann_b3
_atom_type_scat_Cromer_Mann_a4
_atom_type_scat_Cromer_Mann_b4
_atom_type_scat_Cromer_Mann_c
_atom_type_scat_source
C 0.0020 0.0020 2.3100 20.8439 1.0200 10.2075 1.5886 0.5687 0.8650 51.6512 0.2156 International_Tables_Vol_IV_Table_2.2B
H 0.0000 0.0000 0.4930 10.5109 0.3229 26.1257 0.1402 3.1424 0.0408 57.7997 0.0030 International_Tables_Vol_IV_Table_2.2B
N 0.0040 0.0030 12.2126 0.0057 3.1322 9.8933 2.0125 28.9975 1.1663 0.5826 -11.5290 International_Tables_Vol_IV_Table_2.2B
O 0.0080 0.0060 3.0485 13.2771 2.2868 5.7011 1.5463 0.3239 0.8670 32.9089 0.2508 International_Tables_Vol_IV_Table_2.2B
Na 0.0300 0.0250 4.7626 3.2850 3.1736 8.8422 1.2674 0.3136 1.1128 129.4240 0.6760 International_Tables_Vol_IV_Table_2.2B

loop_
_geom_angle_atom_site_label_1
_geom_angle_atom_site_label_2
_geom_angle_atom_site_label_3
_geom_angle
_geom_angle_publ_flag
O2 Na1 O5 68.73(2) yes
O2 Na1 O8 127.08(2) yes
O2 Na1 O11 101.29(2) yes
O2 Na1 O14 66.29(2) yes
O2 Na1 O56 125.17(2) yes
O2 Na1 O59 86.22(2) yes
O5 Na1 O8 70.07(2) yes
O5 Na1 O11 116.90(2) yes
O5 Na1 O14 134.15(2) yes
O5 Na1 O56 85.04(2) yes
O5 Na1 O59 101.07(2) yes
O8 Na1 O11 70.09(2) yes
O8 Na1 O14 135.11(2) yes
O8 Na1 O56 81.85(2) yes
O8 Na1 O59 133.53(2) yes
O11 Na1 O14 65.08(2) yes
O11 Na1 O56 133.51(3) yes
O11 Na1 O59 141.54(2) yes
O14 Na1 O56 128.91(2) yes
O14 Na1 O59 84.59(2) yes
O56 Na1 O59 51.69(2) yes
Na1 O2 C3 107.24(4) yes
Na1 O2 C16 109.59(4) yes
C3 O2 C16 112.40(5) yes
Na1 O5 C4 115.28(4) yes
Na1 O5 C6 115.65(5) yes
C4 O5 C6 113.00(6) yes
Na1 O8 C7 110.61(5) yes
Na1 O8 C9 108.48(5) yes
C7 O8 C9 113.46(6) yes
Na1 O11 C10 114.99(4) yes
Na1 O11 C12 120.86(4) yes
C10 O11 C12 116.80(6) yes
Na1 O14 C13 115.69(4) yes
Na1 O14 C15 115.93(4) yes
C13 O14 C15 114.88(5) yes
Na1 O56 N57 91.24(4) yes
Na1 O59 N57 97.54(4) yes
C22 N23 C24 126.59(6) yes
C24 N27 C28 124.59(7) yes
O56 N57 O58 121.63(6) yes
O56 N57 O59 118.41(6) yes
O58 N57 O59 119.97(6) yes
C22 N23 H25 124.97 no
C24 N23 H25 107.69 no
C24 N27 H38 118.22 no
C28 N27 H38 112.40 no
O2 C3 C4 107.12(6) yes
O5 C4 C3 107.97(6) yes
O5 C6 C7 107.85(6) yes
O8 C7 C6 112.51(6) yes
O8 C9 C10 109.13(7) yes
O11 C10 C9 107.12(6) yes
O11 C12 C40 124.90(6) yes
C13 C12 C40 118.98(6) no
O11 C12 C13 116.12(6) yes
O14 C13 C12 117.24(6) yes
O14 C13 C21 122.47(6) yes
C12 C13 C21 120.23(6) no
O14 C15 C16 108.13(5) yes
O2 C16 C15 108.50(6) yes
C13 C21 C22 120.31(6) no
N23 C22 C21 116.83(6) yes
N23 C22 C39 123.65(6) yes
C21 C22 C39 119.50(6) no
N23 C24 N27 112.11(7) yes
O26 C24 N23 124.28(7) yes
O26 C24 N27 123.61(8) yes
N27 C28 C33 117.82(6) yes
C29 C28 C33 119.57(7) no
N27 C28 C29 122.55(6) yes
C28 C29 C30 119.36(7) no
C29 C30 C31 120.99(8) no
C30 C31 C32 119.58(8) no
C31 C32 C33 120.39(7) no
C28 C33 C32 120.10(7) no
C22 C39 C40 119.84(7) no
C12 C40 C39 121.04(7) no
O2 C3 H54 109.81 no
O2 C3 H55 110.01 no
C4 C3 H54 110.29 no
C4 C3 H55 110.10 no
H54 C3 H55 109.49 no
O5 C4 H52 109.12 no
O5 C4 H53 111.11 no
C3 C4 H52 109.15 no
C3 C4 H53 111.42 no
H52 C4 H53 108.03 no
O5 C6 H50 110.51 no
O5 C6 H51 111.42 no
C7 C6 H50 108.91 no
C7 C6 H51 109.67 no
H50 C6 H51 108.44 no
O8 C7 H48 108.85 no
O8 C7 H49 108.95 no
C6 C7 H48 109.06 no
C6 C7 H49 108.29 no
H48 C7 H49 109.13 no
O8 C9 H46 110.48 no
O8 C9 H47 108.66 no
C10 C9 H46 111.01 no
C10 C9 H47 109.42 no
H46 C9 H47 108.08 no
O11 C10 H44 110.33 no
O11 C10 H45 110.51 no
C9 C10 H44 109.41 no
C9 C10 H45 110.32 no
H44 C10 H45 109.14 no
O14 C15 H19 110.26 no
O14 C15 H20 109.86 no
C16 C15 H19 110.37 no
C16 C15 H20 109.75 no
H19 C15 H20 108.46 no
O2 C16 H17 109.79 no
O2 C16 H18 110.20 no
C15 C16 H17 109.33 no
C15 C16 H18 109.92 no
H17 C16 H18 109.09 no
C13 C21 H43 123.99 no
C22 C21 H43 115.59 no
C28 C29 H37 121.76 no
C30 C29 H37 118.88 no
C29 C30 H36 119.45 no
C31 C30 H36 119.56 no
C30 C31 H35 119.08 no
C32 C31 H35 121.31 no
C31 C32 H34 120.33 no
C33 C32 H34 119.27 no
C22 C39 H42 117.43 no
C40 C39 H42 122.68 no
C12 C40 H41 116.68 no
C39 C40 H41 122.28 no
N60 C61 C62 179.08(12) yes

loop_
_geom_bond_atom_site_label_1
_geom_bond_atom_site_label_2
_geom_bond_distance
_geom_bond_publ_flag
Na1 O2 2.5575(6) yes
Na1 O5 2.5424(7) yes
Na1 O8 2.5463(7) yes
Na1 O11 2.4959(7) yes
Na1 O14 2.6505(7) yes
Na1 O56 2.6661(8) yes
Na1 O59 2.5156(8) yes
O2 C3 1.4997(10) yes
O2 C16 1.4997(8) yes
O5 C4 1.4968(10) yes
O5 C6 1.4957(10) yes
O8 C7 1.4997(11) yes
O8 C9 1.4954(11) yes
O11 C10 1.5063(10) yes
O11 C12 1.4417(9) yes
O14 C13 1.4448(9) yes
O14 C15 1.5226(9) yes
O26 C24 1.2830(11) yes
O56 N57 1.3070(10) yes
O58 N57 1.3088(10) yes
O59 N57 1.3274(9) yes
N23 C22 1.4741(9) yes
N23 C24 1.4433(11) yes
N27 C24 1.4493(10) yes
N27 C28 1.4761(10) yes
N23 H25 0.8110 no
N27 H38 0.9060 no
N60 C61 1.1963(18) yes
C3 C4 1.5804(11) no
C6 C7 1.5866(12) no
C9 C10 1.5747(12) no
C12 C13 1.4735(9) no
C12 C40 1.4605(11) no
C13 C21 1.4638(9) no
C15 C16 1.5725(11) no
C21 C22 1.4705(10) no
C22 C39 1.4644(10) no
C28 C29 1.4756(11) no
C28 C33 1.4712(11) no
C29 C30 1.4650(12) no
C30 C31 1.4580(13) no
C31 C32 1.4599(13) no
C32 C33 1.4628(12) no
C39 C40 1.4658(11) no
C3 H54 0.9981 no
C3 H55 1.0019 no
C4 H53 0.9903 no
C4 H52 1.0275 no
C6 H50 1.0161 no
C6 H51 0.9969 no
C7 H48 0.9990 no
C7 H49 1.0048 no
C9 H47 1.0198 no
C9 H46 0.9963 no
C10 H45 1.0021 no
C10 H44 1.0025 no
C15 H19 1.0038 no
C15 H20 1.0085 no
C16 H17 1.0031 no
C16 H18 1.0021 no
C21 H43 0.9931 no
C29 H37 1.0006 no
C30 H36 0.9806 no
C31 H35 0.9970 no
C32 H34 0.9769 no
C39 H42 1.0494 no
C40 H41 1.0736 no
C61 C62 1.5263(17) no

loop_
_geom_contact_atom_site_label_1
_geom_contact_atom_site_label_2
_geom_contact_distance
_geom_contact_site_symmetry_2
_geom_contact_publ_flag
Na1 C30 3.6639(9) 2_645 no
Na1 H36 3.0076 2_645 no
O2 O5 2.8787(8) . no
O2 O14 2.8488(8) . no
O5 O2 2.8787(8) . no
O5 O8 2.9214(10) . no
O8 O5 2.9214(10) . no
O8 O11 2.8958(9) . no
O11 O14 2.7714(8) . no
O11 O8 2.8958(9) . no
O14 O2 2.8488(8) . no
O14 O11 2.7714(8) . no
O26 C29 2.9965(11) . no
O26 C16 3.2401(10) 1_545 no
O26 C39 2.9677(11) . no
O58 N27 3.0633(10) 2_655 no
O59 N23 3.0717(10) 2_655 no
O2 H20 2.6800 2_555 no
O26 H18 2.5294 1_545 no
O26 H42 2.2408 . no
O26 H37 2.4922 . no
O56 H34 2.8304 1_566 no
O56 H35 2.6752 2_645 no
O58 H38 2.1691 2_655 no
O59 H17 2.7849 . no
O59 H25 2.2927 2_655 no
N23 O59 3.0717(10) 2_655 no
N27 O58 3.0633(10) 2_655 no
C12 C29 3.4910(10) 2_645 no
C16 O26 3.2401(10) 1_565 no
C29 C12 3.4910(10) 2_645 no
C29 O26 2.9965(11) . no
C30 Na1 3.6639(9) 2_645 no
C39 O26 2.9677(11) . no
C6 H47 2.8716 . no
C9 H51 2.9900 . no
C10 H41 2.5844 . no
C13 H37 3.0341 2_645 no
C15 H43 3.0227 . no
C21 H19 3.0445 . no
C21 H53 2.9083 2_555 no
C22 H55 3.0317 2_555 no
C24 H37 2.9322 . no
C24 H42 2.8152 . no
C29 H47 3.0934 2_545 no
C30 H47 3.0128 2_545 no
C33 H46 3.0749 2_545 no
C40 H44 3.0742 . no
C40 H45 2.7533 . no
H17 O59 2.7849 . no
H17 H54 2.5546 . no
H18 O26 2.5294 1_565 no
H18 H55 2.5253 . no
H19 C21 3.0445 . no
H20 O2 2.6800 2_555 no
H25 H38 2.1768 . no
H25 H43 2.4657 . no
H25 O59 2.2927 2_655 no
H34 O56 2.8304 1_544 no
H34 H35 2.4652 2_634 no
H35 O56 2.6752 2_645 no
H35 H34 2.4652 2_634 no
H36 Na1 3.0076 2_645 no
H37 O26 2.4922 . no
H37 C24 2.9322 . no
H37 C13 3.0341 2_645 no
H38 H25 2.1768 . no
H38 O58 2.1691 2_655 no
H41 C10 2.5844 . no
H41 H45 2.1392 . no
H42 O26 2.2408 . no
H42 C24 2.8152 . no
H43 C15 3.0227 . no
H43 H25 2.4657 . no
H44 C40 3.0742 . no
H45 C40 2.7533 . no
H45 H41 2.1392 . no
H46 H48 2.4622 . no
H46 C33 3.0749 2_545 no
H47 C6 2.8716 . no
H47 H51 2.3714 . no
H47 C29 3.0934 2_545 no
H47 C30 3.0128 2_545 no
H48 H46 2.4622 . no
H51 C9 2.9900 . no
H51 H47 2.3714 . no
H51 H53 2.4169 . no
H53 H51 2.4169 . no
H53 C21 2.9083 2_555 no
H54 H17 2.5546 . no
H55 H18 2.5253 . no
H55 C22 3.0317 2_555 no

loop_
_geom_hbond_atom_site_label_D
_geom_hbond_atom_site_label_H
_geom_hbond_atom_site_label_A
_geom_hbond_distance_DH
_geom_hbond_distance_HA
_geom_hbond_distance_DA
_geom_hbond_angle_DHA
_geom_hbond_site_symmetry_A
_geom_hbond_publ_flag
N23 H25 O59 0.8110 2.2927 3.0717(10) 161.24 2_655 yes
N27 H38 O58 0.9060 2.1691 3.0633(10) 168.98 2_655 yes
C16 H18 O26 1.0021 2.5294 3.2401(10) 127.64 1_565 yes
C29 H37 O26 1.0006 2.4922 2.9965(11) 110.75 . yes
C39 H42 O26 1.0494 2.2408 2.9677(11) 124.82 . yes

loop_
_geom_torsion_atom_site_label_1
_geom_torsion_atom_site_label_2
_geom_torsion_atom_site_label_3
_geom_torsion_atom_site_label_4
_geom_torsion
_geom_torsion_publ_flag
O5 Na1 O2 C3 31.42(4) no
O5 Na1 O2 C16 153.69(5) no
O8 Na1 O2 C3 72.60(5) no
O8 Na1 O2 C16 -165.12(4) no
O11 Na1 O2 C3 146.08(4) no
O11 Na1 O2 C16 -91.64(4) no
O14 Na1 O2 C3 -157.76(4) no
O14 Na1 O2 C16 -35.48(4) no
O56 Na1 O2 C3 -35.77(5) no
O56 Na1 O2 C16 86.51(5) no
O59 Na1 O2 C3 -72.01(4) no
O59 Na1 O2 C16 50.26(4) no
O2 Na1 O5 C4 0.81(5) no
O2 Na1 O5 C6 135.75(5) no
O8 Na1 O5 C4 -145.21(5) no
O8 Na1 O5 C6 -10.28(5) no
O11 Na1 O5 C4 -91.37(5) no
O11 Na1 O5 C6 43.56(5) no
O14 Na1 O5 C4 -10.92(6) no
O14 Na1 O5 C6 124.01(5) no
O56 Na1 O5 C4 131.67(5) no
O56 Na1 O5 C6 -93.40(5) no
O59 Na1 O5 C4 82.29(5) no
O59 Na1 O5 C6 -142.78(5) no
O2 Na1 O8 C7 -59.67(6) no
O2 Na1 O8 C9 65.36(6) no
O5 Na1 O8 C7 -18.93(5) no
O5 Na1 O8 C9 106.10(5) no
O11 Na1 O8 C7 -148.95(5) no
O11 Na1 O8 C9 -23.91(5) no
O14 Na1 O8 C7 -152.23(4) no
O14 Na1 O8 C9 -27.19(6) no
O56 Na1 O8 C7 68.72(5) no
O56 Na1 O8 C9 -166.24(5) no
O59 Na1 O8 C7 67.48(6) no
O59 Na1 O8 C9 -167.48(5) no
O2 Na1 O11 C10 -133.95(5) no
O2 Na1 O11 C12 76.96(5) no
O5 Na1 O11 C10 -62.22(5) no
O5 Na1 O11 C12 148.69(4) no
O8 Na1 O11 C10 -8.39(4) no
O8 Na1 O11 C12 -157.47(5) no
O14 Na1 O11 C10 169.06(5) no
O14 Na1 O11 C12 19.97(4) no
O56 Na1 O11 C10 48.14(6) no
O56 Na1 O11 C12 -100.95(5) no
O59 Na1 O11 C10 127.81(5) no
O59 Na1 O11 C12 -21.28(7) no
O2 Na1 O14 C13 -132.58(5) no
O2 Na1 O14 C15 6.27(4) no
O5 Na1 O14 C13 -120.63(5) no
O5 Na1 O14 C15 18.22(6) no
O8 Na1 O14 C13 -13.09(6) no
O8 Na1 O14 C15 125.76(5) no
O11 Na1 O14 C13 -16.49(4) no
O11 Na1 O14 C15 122.36(5) no
O56 Na1 O14 C13 110.42(5) no
O56 Na1 O14 C15 -110.73(5) no
O59 Na1 O14 C13 139.18(4) no
O59 Na1 O14 C15 -81.97(4) no
O2 Na1 O56 N57 -42.68(5) no
O5 Na1 O56 N57 -102.25(5) no
O8 Na1 O56 N57 -172.79(5) no
O11 Na1 O56 N57 134.82(4) no
O14 Na1 O56 N57 43.69(6) no
O59 Na1 O56 N57 6.07(4) no
O2 Na1 O59 N57 135.95(5) no
O5 Na1 O59 N57 68.49(5) no
O8 Na1 O59 N57 -4.46(6) no
O11 Na1 O59 N57 -120.61(5) no
O14 Na1 O59 N57 -157.53(5) no
O56 Na1 O59 N57 -6.03(4) no
Na1 O2 C3 C4 -59.85(6) no
C16 O2 C3 C4 179.64(5) no
Na1 O2 C16 C15 62.52(5) no
C3 O2 C16 C15 -178.33(5) no
Na1 O5 C4 C3 -31.26(7) no
C6 O5 C4 C3 -167.36(6) no
Na1 O5 C6 C7 35.79(7) no
C4 O5 C6 C7 171.73(6) no
Na1 O8 C7 C6 45.97(7) no
C9 O8 C7 C6 -76.19(8) no
Na1 O8 C9 C10 53.08(7) no
C7 O8 C9 C10 176.42(6) no
Na1 O11 C10 C9 37.62(7) no
C12 O11 C10 C9 -171.99(6) no
Na1 O11 C12 C13 -21.65(7) no
Na1 O11 C12 C40 157.87(5) no
C10 O11 C12 C13 -170.21(6) no
C10 O11 C12 C40 9.31(9) no
Na1 O14 C13 C12 12.72(7) no
Na1 O14 C13 C21 -164.64(5) no
C15 O14 C13 C12 -126.56(6) no
C15 O14 C13 C21 56.08(8) no
Na1 O14 C15 C16 21.99(6) no
C13 O14 C15 C16 161.17(5) no
Na1 O56 N57 O58 169.70(6) no
Na1 O56 N57 O59 -10.30(7) no
Na1 O59 N57 O56 11.01(7) no
Na1 O59 N57 O58 -168.98(6) no
C24 N23 C22 C39 1.06(10) no
C22 N23 C24 O26 -8.29(12) no
C22 N23 C24 N27 171.75(6) no
C24 N23 C22 C21 -177.45(6) no
C28 N27 C24 O26 -3.63(12) no
C24 N27 C28 C33 153.74(7) no
C28 N27 C24 N23 176.33(6) no
C24 N27 C28 C29 -28.96(10) no
O2 C3 C4 O5 61.26(7) no
O5 C6 C7 O8 -54.82(9) no
O8 C9 C10 O11 -60.97(8) no
O11 C12 C13 O14 4.53(8) no
O11 C12 C13 C21 -178.05(5) no
O11 C12 C40 C39 178.06(6) no
C13 C12 C40 C39 -2.43(10) no
C40 C12 C13 C21 2.39(9) no
C40 C12 C13 O14 -175.03(6) no
C12 C13 C21 C22 0.28(9) no
O14 C13 C21 C22 177.56(6) no
O14 C15 C16 O2 -54.97(6) no
C13 C21 C22 N23 175.64(5) no
C13 C21 C22 C39 -2.94(9) no
C21 C22 C39 C40 2.91(10) no
N23 C22 C39 C40 -175.56(6) no
C33 C28 C29 C30 -0.76(10) no
N27 C28 C29 C30 -178.01(7) no
C29 C28 C33 C32 0.55(10) no
N27 C28 C33 C32 177.92(7) no
C28 C29 C30 C31 0.21(11) no
C29 C30 C31 C32 0.57(12) no
C30 C31 C32 C33 -0.79(12) no
C31 C32 C33 C28 0.23(11) no
C22 C39 C40 C12 -0.22(11) no
